data_1537433
loop_
_publ_author_name
'Hoppe, R.'
'Wilhelm, V.'
'Mueller, B.'

_publ_section_title
;
 Zur Kenntnis der Verbindungen M Sn F6 mit M = Mn, Fe, Zn, Hg, Pb bzw. Co,
 Ni, Cu, Cd
;
_journal_name_full 'Zeitschrift fuer Anorganische und Allgemeine Chemie'
_journal_page_first 1
_journal_page_last 9
_journal_volume 392
_journal_year 1972
_chemical_formula_sum 'F6 Sn Zn'
_chemical_name_systematic 'Zn Sn F6'
_space_group_IT_number 148
_symmetry_space_group_name_Hall '-R 3'
_symmetry_space_group_name_H-M 'R -3 :H'
_cell_angle_alpha 90
_cell_angle_beta 90
_cell_angle_gamma 120
_cell_formula_units_Z 3
_cell_length_a 5.216
_cell_length_b 5.216
_cell_length_c 13.801
_cell_volume 325.174
_citation_journal_id_ASTM ZAACAB
_cod_data_source_file Hoppe_ZAACAB_1972_512.cif
_cod_data_source_block F6Sn1Zn1
_cod_original_cell_volume 325.1744
_cod_original_formula_sum 'F6 Sn1 Zn1'
_cod_database_code 1537433

loop_
_symmetry_equiv_pos_as_xyz
x,y,z
-y,x-y,z
-x+y,-x,z
-x,-y,-z
y,-x+y,-z
x-y,x,-z
x+2/3,y+1/3,z+1/3
-y+2/3,x-y+1/3,z+1/3
-x+y+2/3,-x+1/3,z+1/3
-x+2/3,-y+1/3,-z+1/3
y+2/3,-x+y+1/3,-z+1/3
x-y+2/3,x+1/3,-z+1/3
x+1/3,y+2/3,z+2/3
-y+1/3,x-y+2/3,z+2/3
-x+y+1/3,-x+2/3,z+2/3
-x+1/3,-y+2/3,-z+2/3
y+1/3,-x+y+2/3,-z+2/3
x-y+1/3,x+2/3,-z+2/3

loop_
_atom_site_label
_atom_site_type_symbol
_atom_site_fract_x
_atom_site_fract_y
_atom_site_fract_z
_atom_site_occupancy
_atom_site_U_iso_or_equiv
Zn1 Zn+2 0 0 0.5 1 0.0
F1 F-1 0.338 0.064 0.083 1 0.0
Sn1 Sn+4 0 0 0 1 0.0
